data_4067633
loop_
_publ_author_name
'Jie, Suyun'
'Diaconescu, Paula L.'

_publ_section_title
;
 Reactions of Aromatic N-Heterocycles with Yttrium and Lutetium Benzyl
 Complexes Supported by a Pyridine-Diamide Ligand
;
_journal_issue 5
_journal_name_full Organometallics
_journal_page_first 1222
_journal_paper_doi 10.1021/om901052e
_journal_volume 29
_journal_year 2010
_chemical_formula_moiety 'C57 H65 N6 Y'
_chemical_formula_sum 'C57 H65 N6 Y'
_chemical_formula_weight 923.06
_chemical_name_systematic
; 
 ? 
;
_space_group_IT_number 14
_symmetry_cell_setting monoclinic
_symmetry_space_group_name_Hall '-P 2ybc'
_symmetry_space_group_name_H-M 'P 1 21/c 1'
_atom_sites_solution_hydrogens geom
_atom_sites_solution_primary direct
_atom_sites_solution_secondary difmap
_audit_creation_method SHELXL-97
_cell_angle_alpha 90.00
_cell_angle_beta 114.859(2)
_cell_angle_gamma 90.00
_cell_formula_units_Z 4
_cell_length_a 19.098(3)
_cell_length_b 13.646(2)
_cell_length_c 20.466(3)
_cell_measurement_reflns_used 6212
_cell_measurement_temperature 100(2)
_cell_measurement_theta_max 27.06
_cell_measurement_theta_min 3.80
_cell_volume 4839.5(13)
_computing_cell_refinement 'Bruker APEX11'
_computing_data_collection 'Bruker APEX11'
_computing_data_reduction 'Bruker SAINT'
_computing_molecular_graphics 'Bruker SHELXTL'
_computing_publication_material 'Bruker SHELXTL'
_computing_structure_refinement 'SHELXL-97 (Sheldrick, 1997)'
_computing_structure_solution 'SHELXS-97 (Sheldrick, 1990)'
_diffrn_ambient_temperature 100(2)
_diffrn_measured_fraction_theta_full 0.996
_diffrn_measured_fraction_theta_max 0.991
_diffrn_measurement_device_type 'CCD area detector'
_diffrn_measurement_method 'phi and omega scans'
_diffrn_radiation_monochromator graphite
_diffrn_radiation_source 'fine-focus sealed tube'
_diffrn_radiation_type MoK\a
_diffrn_radiation_wavelength 0.71073
_diffrn_reflns_av_R_equivalents 0.0667
_diffrn_reflns_av_sigmaI/netI 0.0772
_diffrn_reflns_limit_h_max 26
_diffrn_reflns_limit_h_min -26
_diffrn_reflns_limit_k_max 18
_diffrn_reflns_limit_k_min -18
_diffrn_reflns_limit_l_max 28
_diffrn_reflns_limit_l_min -27
_diffrn_reflns_number 45583
_diffrn_reflns_theta_full 25.00
_diffrn_reflns_theta_max 29.18
_diffrn_reflns_theta_min 3.67
_exptl_absorpt_coefficient_mu 1.249
_exptl_absorpt_correction_T_max 0.9635
_exptl_absorpt_correction_T_min 0.9067
_exptl_absorpt_correction_type multi-scan
_exptl_absorpt_process_details 'Sadabs (Bruker)'
_exptl_crystal_colour orange
_exptl_crystal_density_diffrn 1.267
_exptl_crystal_density_method 'not measured'
_exptl_crystal_description block
_exptl_crystal_F_000 1952
_exptl_crystal_size_max 0.08
_exptl_crystal_size_mid 0.07
_exptl_crystal_size_min 0.03
_refine_diff_density_max 0.722
_refine_diff_density_min -0.563
_refine_diff_density_rms 0.076
_refine_ls_extinction_method none
_refine_ls_goodness_of_fit_ref 1.012
_refine_ls_hydrogen_treatment constr
_refine_ls_matrix_type full
_refine_ls_number_parameters 587
_refine_ls_number_reflns 12971
_refine_ls_number_restraints 0
_refine_ls_restrained_S_all 1.012
_refine_ls_R_factor_all 0.0895
_refine_ls_R_factor_gt 0.0476
_refine_ls_shift/su_max 0.001
_refine_ls_shift/su_mean 0.000
_refine_ls_structure_factor_coef Fsqd
_refine_ls_weighting_details 'calc w=1/[\s^2^(Fo^2^)+(0.0574P)^2^+0.3079P] where P=(Fo^2^+2Fc^2^)/3'
_refine_ls_weighting_scheme calc
_refine_ls_wR_factor_gt 0.1034
_refine_ls_wR_factor_ref 0.1180
_reflns_number_gt 8657
_reflns_number_total 12971
_reflns_threshold_expression >2sigma(I)
_cod_data_source_file om901052e_si_002.cif
_cod_data_source_block 4Y-pic-iqnMe
_cod_original_cell_volume 4839.4(12)
_cod_original_sg_symbol_Hall '    -P 2ybc'
_cod_original_sg_symbol_H-M 'P 21/c'
_cod_database_code 4067633

loop_
_symmetry_equiv_pos_as_xyz
'x, y, z'
'-x, y+1/2, -z+1/2'
'-x, -y, -z'
'x, -y-1/2, z-1/2'

loop_
_atom_site_label
_atom_site_type_symbol
_atom_site_fract_x
_atom_site_fract_y
_atom_site_fract_z
_atom_site_U_iso_or_equiv
_atom_site_adp_type
_atom_site_occupancy
_atom_site_symmetry_multiplicity
_atom_site_calc_flag
_atom_site_refinement_flags
Y1 Y 0.723122(12) 0.960344(15) 0.239323(12) 0.01720(7) Uani 1 1 d .
N1 N 0.76634(11) 0.86728(14) 0.15459(11) 0.0237(4) Uani 1 1 d .
N2 N 0.83899(12) 0.89641(15) 0.31539(11) 0.0247(4) Uani 1 1 d .
N3 N 0.71467(12) 1.02488(14) 0.35402(11) 0.0233(4) Uani 1 1 d .
N4 N 0.60748(11) 1.02585(13) 0.14034(10) 0.0191(4) Uani 1 1 d .
N5 N 0.61790(11) 0.85730(13) 0.20817(10) 0.0196(4) Uani 1 1 d .
N6 N 0.74535(11) 1.11133(13) 0.20311(10) 0.0197(4) Uani 1 1 d .
C1 C 0.73057(14) 0.89686(18) 0.08465(13) 0.0257(5) Uani 1 1 d .
H1A H 0.6901 0.9434 0.0724 0.031 Uiso 1 1 calc R
C2 C 0.74923(16) 0.86379(19) 0.03084(14) 0.0313(6) Uani 1 1 d .
H2A H 0.7229 0.8871 -0.0171 0.038 Uiso 1 1 calc R
C3 C 0.80819(16) 0.79485(19) 0.04875(15) 0.0323(6) Uani 1 1 d .
H3A H 0.8230 0.7703 0.0130 0.039 Uiso 1 1 calc R
C4 C 0.84435(15) 0.76312(19) 0.11787(14) 0.0296(6) Uani 1 1 d .
H4A H 0.8843 0.7157 0.1304 0.036 Uiso 1 1 calc R
C5 C 0.82294(14) 0.80012(18) 0.17076(14) 0.0250(5) Uani 1 1 d .
C6 C 0.86362(15) 0.76341(19) 0.24650(14) 0.0277(6) Uani 1 1 d .
H6A H 0.9171 0.7889 0.2668 0.033 Uiso 1 1 calc R
H6B H 0.8668 0.6911 0.2449 0.033 Uiso 1 1 calc R
C7 C 0.82704(14) 0.79047(17) 0.29834(13) 0.0251(5) Uani 1 1 d .
H7A H 0.7702 0.7783 0.2730 0.030 Uiso 1 1 calc R
C8 C 0.85906(15) 0.72596(19) 0.36489(14) 0.0288(6) Uani 1 1 d .
C9 C 0.82492(17) 0.6378(2) 0.36865(15) 0.0337(6) Uani 1 1 d .
H9A H 0.7764 0.6201 0.3316 0.040 Uiso 1 1 calc R
C10 C 0.86217(19) 0.5749(2) 0.42736(16) 0.0418(7) Uani 1 1 d .
H10A H 0.8398 0.5136 0.4299 0.050 Uiso 1 1 calc R
C11 C 0.93208(18) 0.6034(2) 0.48168(16) 0.0422(8) Uani 1 1 d .
H11A H 0.9577 0.5611 0.5215 0.051 Uiso 1 1 calc R
C12 C 0.96453(16) 0.6913(2) 0.47869(15) 0.0364(7) Uani 1 1 d .
H12A H 1.0123 0.7092 0.5169 0.044 Uiso 1 1 calc R
C13 C 0.92935(15) 0.7558(2) 0.42092(14) 0.0305(6) Uani 1 1 d .
C14 C 0.95776(15) 0.8518(2) 0.41666(14) 0.0312(6) Uani 1 1 d .
H14A H 1.0094 0.8689 0.4475 0.037 Uiso 1 1 calc R
C15 C 0.91092(14) 0.9189(2) 0.36839(13) 0.0275(6) Uani 1 1 d .
C16 C 0.77276(15) 1.00021(19) 0.41600(14) 0.0278(6) Uani 1 1 d .
H16A H 0.8115 0.9583 0.4139 0.033 Uiso 1 1 calc R
C17 C 0.78121(15) 1.03166(18) 0.48463(14) 0.0281(6) Uani 1 1 d .
C18 C 0.84609(16) 1.0056(2) 0.54835(15) 0.0358(6) Uani 1 1 d .
H18A H 0.8849 0.9643 0.5458 0.043 Uiso 1 1 calc R
C19 C 0.85299(18) 1.0399(2) 0.61349(16) 0.0398(7) Uani 1 1 d .
H19A H 0.8971 1.0239 0.6562 0.048 Uiso 1 1 calc R
C20 C 0.79443(18) 1.0990(2) 0.61687(15) 0.0406(7) Uani 1 1 d .
H20A H 0.7992 1.1224 0.6623 0.049 Uiso 1 1 calc R
C21 C 0.73087(18) 1.1234(2) 0.55636(15) 0.0367(7) Uani 1 1 d .
H21A H 0.6916 1.1624 0.5602 0.044 Uiso 1 1 calc R
C22 C 0.72287(15) 1.09102(18) 0.48773(14) 0.0285(6) Uani 1 1 d .
C23 C 0.65996(15) 1.11553(18) 0.42204(14) 0.0292(6) Uani 1 1 d .
H23A H 0.6193 1.1550 0.4227 0.035 Uiso 1 1 calc R
C24 C 0.65697(14) 1.08289(18) 0.35722(14) 0.0257(5) Uani 1 1 d .
C25 C 0.59182(15) 1.10828(19) 0.28792(14) 0.0296(6) Uani 1 1 d .
H25A H 0.6116 1.1420 0.2569 0.044 Uiso 1 1 calc R
H25B H 0.5558 1.1513 0.2970 0.044 Uiso 1 1 calc R
H25C H 0.5650 1.0483 0.2641 0.044 Uiso 1 1 calc R
C26 C 0.54087(14) 0.88332(17) 0.15489(13) 0.0231(5) Uani 1 1 d .
H26A H 0.5053 0.8862 0.1787 0.028 Uiso 1 1 calc R
H26B H 0.5221 0.8314 0.1177 0.028 Uiso 1 1 calc R
C27 C 0.53916(13) 0.97947(17) 0.11931(12) 0.0210(5) Uani 1 1 d .
C28 C 0.47183(14) 1.02045(17) 0.06857(13) 0.0253(5) Uani 1 1 d .
H28A H 0.4238 0.9877 0.0547 0.030 Uiso 1 1 calc R
C29 C 0.47574(15) 1.10993(19) 0.03846(14) 0.0280(6) Uani 1 1 d .
H29A H 0.4304 1.1387 0.0030 0.034 Uiso 1 1 calc R
C30 C 0.54534(14) 1.15687(18) 0.06006(13) 0.0254(5) Uani 1 1 d .
H30A H 0.5487 1.2184 0.0399 0.030 Uiso 1 1 calc R
C31 C 0.61075(13) 1.11333(17) 0.11176(12) 0.0204(5) Uani 1 1 d .
C32 C 0.68830(14) 1.16093(17) 0.13982(13) 0.0241(5) Uani 1 1 d .
H32A H 0.7068 1.1615 0.1013 0.029 Uiso 1 1 calc R
H32B H 0.6834 1.2298 0.1524 0.029 Uiso 1 1 calc R
C33 C 0.81367(13) 1.17115(16) 0.22991(13) 0.0214(5) Uani 1 1 d .
C34 C 0.86891(14) 1.16225(17) 0.20068(13) 0.0250(5) Uani 1 1 d .
C35 C 0.93395(16) 1.2223(2) 0.22673(15) 0.0337(6) Uani 1 1 d .
H35A H 0.9713 1.2155 0.2077 0.040 Uiso 1 1 calc R
C36 C 0.94531(15) 1.29121(19) 0.27934(15) 0.0345(6) Uani 1 1 d .
H36A H 0.9902 1.3311 0.2966 0.041 Uiso 1 1 calc R
C37 C 0.89133(15) 1.30197(18) 0.30681(13) 0.0277(6) Uani 1 1 d .
H37A H 0.8992 1.3499 0.3429 0.033 Uiso 1 1 calc R
C38 C 0.82521(14) 1.24387(17) 0.28264(13) 0.0230(5) Uani 1 1 d .
C39 C 0.85998(15) 1.08834(18) 0.14223(14) 0.0272(6) Uani 1 1 d .
H39A H 0.8103 1.0527 0.1298 0.033 Uiso 1 1 calc R
C40 C 0.92463(17) 1.0129(2) 0.16864(16) 0.0378(7) Uani 1 1 d .
H40A H 0.9139 0.9617 0.1321 0.057 Uiso 1 1 calc R
H40B H 0.9279 0.9834 0.2135 0.057 Uiso 1 1 calc R
H40C H 0.9737 1.0449 0.1774 0.057 Uiso 1 1 calc R
C41 C 0.85572(18) 1.1375(2) 0.07392(15) 0.0393(7) Uani 1 1 d .
H41A H 0.8467 1.0878 0.0367 0.059 Uiso 1 1 calc R
H41B H 0.9044 1.1715 0.0841 0.059 Uiso 1 1 calc R
H41C H 0.8133 1.1850 0.0570 0.059 Uiso 1 1 calc R
C42 C 0.76700(15) 1.26165(18) 0.31356(14) 0.0285(6) Uani 1 1 d .
H42A H 0.7290 1.2066 0.2977 0.034 Uiso 1 1 calc R
C43 C 0.80352(18) 1.2640(2) 0.39611(15) 0.0383(7) Uani 1 1 d .
H43A H 0.8321 1.2031 0.4148 0.057 Uiso 1 1 calc R
H43B H 0.7629 1.2706 0.4132 0.057 Uiso 1 1 calc R
H43C H 0.8389 1.3199 0.4131 0.057 Uiso 1 1 calc R
C44 C 0.72267(18) 1.3570(2) 0.28484(17) 0.0443(8) Uani 1 1 d .
H44A H 0.6952 1.3534 0.2323 0.067 Uiso 1 1 calc R
H44B H 0.7589 1.4121 0.2981 0.067 Uiso 1 1 calc R
H44C H 0.6855 1.3667 0.3057 0.067 Uiso 1 1 calc R
C45 C 0.61392(13) 0.76177(16) 0.23623(13) 0.0207(5) Uani 1 1 d .
C46 C 0.61878(14) 0.67502(17) 0.20027(13) 0.0226(5) Uani 1 1 d .
C47 C 0.61702(15) 0.58382(18) 0.23033(14) 0.0271(6) Uani 1 1 d .
H47A H 0.6207 0.5261 0.2061 0.032 Uiso 1 1 calc R
C48 C 0.61002(15) 0.57562(18) 0.29450(14) 0.0270(6) Uani 1 1 d .
H48A H 0.6103 0.5130 0.3149 0.032 Uiso 1 1 calc R
C49 C 0.60269(14) 0.65923(18) 0.32856(13) 0.0259(5) Uani 1 1 d .
H49A H 0.5968 0.6534 0.3723 0.031 Uiso 1 1 calc R
C50 C 0.60357(13) 0.75216(17) 0.30100(13) 0.0222(5) Uani 1 1 d .
C51 C 0.62412(15) 0.67772(18) 0.12812(14) 0.0268(6) Uani 1 1 d .
H51A H 0.6318 0.7472 0.1171 0.032 Uiso 1 1 calc R
C52 C 0.54966(16) 0.6394(2) 0.06777(14) 0.0338(6) Uani 1 1 d .
H52A H 0.5055 0.6757 0.0679 0.051 Uiso 1 1 calc R
H52B H 0.5437 0.5696 0.0755 0.051 Uiso 1 1 calc R
H52C H 0.5521 0.6483 0.0213 0.051 Uiso 1 1 calc R
C53 C 0.69200(16) 0.6161(2) 0.12887(16) 0.0351(6) Uani 1 1 d .
H53A H 0.7391 0.6334 0.1712 0.053 Uiso 1 1 calc R
H53B H 0.6993 0.6293 0.0851 0.053 Uiso 1 1 calc R
H53C H 0.6808 0.5463 0.1308 0.053 Uiso 1 1 calc R
C54 C 0.58947(15) 0.84023(17) 0.33867(13) 0.0261(5) Uani 1 1 d .
H54A H 0.6020 0.9002 0.3176 0.031 Uiso 1 1 calc R
C55 C 0.50484(16) 0.8471(2) 0.32622(16) 0.0354(7) Uani 1 1 d .
H55A H 0.4720 0.8492 0.2744 0.053 Uiso 1 1 calc R
H55B H 0.4970 0.9067 0.3489 0.053 Uiso 1 1 calc R
H55C H 0.4913 0.7897 0.3474 0.053 Uiso 1 1 calc R
C56 C 0.64087(17) 0.8400(2) 0.41896(14) 0.0354(7) Uani 1 1 d .
H56A H 0.6947 0.8307 0.4268 0.053 Uiso 1 1 calc R
H56B H 0.6254 0.7865 0.4420 0.053 Uiso 1 1 calc R
H56C H 0.6357 0.9026 0.4399 0.053 Uiso 1 1 calc R
C57 C 0.93261(16) 1.02548(19) 0.37255(15) 0.0347(6) Uani 1 1 d .
H57A H 0.9786 1.0376 0.4173 0.052 Uiso 1 1 calc R
H57B H 0.8898 1.0658 0.3719 0.052 Uiso 1 1 calc R
H57C H 0.9435 1.0425 0.3312 0.052 Uiso 1 1 calc R

loop_
_atom_site_aniso_label
_atom_site_aniso_U_11
_atom_site_aniso_U_22
_atom_site_aniso_U_33
_atom_site_aniso_U_23
_atom_site_aniso_U_13
_atom_site_aniso_U_12
Y1 0.01889(11) 0.01542(10) 0.01818(11) 0.00060(10) 0.00866(8) 0.00083(9)
N1 0.0256(11) 0.0210(10) 0.0267(11) -0.0006(9) 0.0130(9) -0.0026(9)
N2 0.0262(11) 0.0233(11) 0.0231(11) -0.0003(9) 0.0088(9) 0.0024(9)
N3 0.0275(11) 0.0217(11) 0.0242(10) -0.0021(8) 0.0142(9) -0.0014(9)
N4 0.0216(10) 0.0175(10) 0.0193(10) 0.0002(8) 0.0097(8) 0.0013(8)
N5 0.0218(10) 0.0166(9) 0.0221(10) 0.0016(8) 0.0108(9) 0.0007(8)
N6 0.0205(10) 0.0172(9) 0.0204(10) -0.0004(8) 0.0077(8) -0.0013(8)
C1 0.0270(13) 0.0241(12) 0.0262(13) -0.0010(11) 0.0113(11) -0.0034(10)
C2 0.0381(16) 0.0326(14) 0.0251(14) -0.0002(11) 0.0151(12) -0.0060(12)
C3 0.0365(15) 0.0324(14) 0.0362(15) -0.0093(12) 0.0234(13) -0.0069(12)
C4 0.0317(14) 0.0274(13) 0.0352(15) -0.0069(12) 0.0193(12) -0.0012(11)
C5 0.0248(13) 0.0225(12) 0.0297(14) -0.0028(11) 0.0133(11) -0.0019(10)
C6 0.0286(14) 0.0252(13) 0.0319(14) 0.0016(11) 0.0150(12) 0.0043(11)
C7 0.0239(13) 0.0240(12) 0.0270(13) 0.0024(10) 0.0104(11) 0.0040(10)
C8 0.0311(14) 0.0283(14) 0.0309(14) 0.0063(11) 0.0169(12) 0.0090(11)
C9 0.0389(16) 0.0311(14) 0.0337(15) 0.0032(12) 0.0178(13) 0.0025(12)
C10 0.060(2) 0.0298(15) 0.0450(18) 0.0076(13) 0.0316(17) 0.0031(14)
C11 0.0474(19) 0.0479(19) 0.0359(16) 0.0195(14) 0.0222(15) 0.0225(15)
C12 0.0300(15) 0.0469(17) 0.0314(15) 0.0111(13) 0.0120(12) 0.0107(13)
C13 0.0249(14) 0.0377(15) 0.0291(14) 0.0043(12) 0.0116(12) 0.0092(12)
C14 0.0199(13) 0.0399(16) 0.0295(14) 0.0044(12) 0.0061(11) 0.0015(11)
C15 0.0243(13) 0.0333(14) 0.0257(13) 0.0001(11) 0.0113(11) -0.0014(11)
C16 0.0294(14) 0.0290(13) 0.0268(13) -0.0002(11) 0.0134(12) -0.0007(11)
C17 0.0321(14) 0.0283(13) 0.0262(13) -0.0027(11) 0.0144(11) -0.0051(11)
C18 0.0361(16) 0.0376(15) 0.0299(15) 0.0004(12) 0.0102(13) -0.0036(13)
C19 0.0444(17) 0.0411(16) 0.0310(15) -0.0038(13) 0.0129(13) -0.0093(14)
C20 0.059(2) 0.0374(16) 0.0289(15) -0.0096(13) 0.0220(15) -0.0139(15)
C21 0.0494(18) 0.0329(15) 0.0342(16) -0.0062(12) 0.0237(14) -0.0055(13)
C22 0.0359(15) 0.0221(13) 0.0307(14) -0.0038(11) 0.0172(12) -0.0053(11)
C23 0.0328(15) 0.0247(13) 0.0359(15) -0.0017(11) 0.0201(13) 0.0003(11)
C24 0.0294(14) 0.0192(12) 0.0338(14) -0.0035(11) 0.0186(12) -0.0021(10)
C25 0.0311(14) 0.0287(14) 0.0316(14) -0.0028(11) 0.0157(12) 0.0035(11)
C26 0.0234(12) 0.0222(12) 0.0249(12) 0.0029(10) 0.0112(10) -0.0004(10)
C27 0.0218(12) 0.0222(12) 0.0205(12) -0.0015(9) 0.0105(10) 0.0024(9)
C28 0.0228(12) 0.0254(13) 0.0272(13) -0.0002(10) 0.0101(11) 0.0007(10)
C29 0.0252(13) 0.0298(14) 0.0255(13) 0.0037(11) 0.0073(11) 0.0073(11)
C30 0.0294(14) 0.0198(12) 0.0259(13) 0.0049(10) 0.0106(11) 0.0045(10)
C31 0.0259(12) 0.0183(11) 0.0200(12) 0.0005(9) 0.0125(10) 0.0036(10)
C32 0.0285(13) 0.0186(12) 0.0249(13) 0.0027(10) 0.0110(11) -0.0009(10)
C33 0.0236(12) 0.0163(11) 0.0239(12) 0.0035(9) 0.0095(10) -0.0010(9)
C34 0.0296(14) 0.0213(12) 0.0263(13) 0.0020(10) 0.0139(11) -0.0015(10)
C35 0.0314(15) 0.0302(14) 0.0449(17) -0.0023(13) 0.0215(13) -0.0058(12)
C36 0.0263(14) 0.0298(14) 0.0441(17) -0.0045(13) 0.0114(13) -0.0106(11)
C37 0.0326(14) 0.0231(12) 0.0247(13) -0.0030(10) 0.0095(11) -0.0025(11)
C38 0.0277(13) 0.0177(11) 0.0222(12) 0.0030(10) 0.0094(11) -0.0001(10)
C39 0.0303(14) 0.0228(13) 0.0332(14) -0.0043(11) 0.0181(12) -0.0037(11)
C40 0.0433(17) 0.0299(15) 0.0451(17) -0.0065(13) 0.0234(14) -0.0003(13)
C41 0.0552(19) 0.0326(15) 0.0402(17) -0.0040(13) 0.0299(15) -0.0042(14)
C42 0.0358(15) 0.0250(13) 0.0275(14) -0.0082(11) 0.0163(12) -0.0056(11)
C43 0.0550(19) 0.0298(15) 0.0362(16) -0.0088(12) 0.0252(15) -0.0079(13)
C44 0.0444(18) 0.0402(17) 0.0484(19) -0.0093(14) 0.0195(15) 0.0069(14)
C45 0.0188(12) 0.0171(11) 0.0261(13) 0.0029(10) 0.0094(10) -0.0002(9)
C46 0.0255(13) 0.0197(12) 0.0256(13) 0.0006(10) 0.0136(11) -0.0009(10)
C47 0.0329(14) 0.0172(12) 0.0353(14) -0.0029(11) 0.0184(12) -0.0005(11)
C48 0.0336(14) 0.0190(11) 0.0323(14) 0.0063(11) 0.0176(12) 0.0029(11)
C49 0.0311(14) 0.0261(13) 0.0238(13) 0.0036(10) 0.0148(11) -0.0004(11)
C50 0.0218(12) 0.0218(12) 0.0246(12) 0.0018(10) 0.0114(10) 0.0002(10)
C51 0.0349(15) 0.0193(12) 0.0312(14) 0.0006(11) 0.0188(12) 0.0001(11)
C52 0.0422(16) 0.0311(14) 0.0313(15) 0.0006(12) 0.0185(13) 0.0006(12)
C53 0.0417(17) 0.0296(14) 0.0427(17) -0.0046(13) 0.0262(14) -0.0003(12)
C54 0.0377(15) 0.0180(12) 0.0289(14) -0.0004(10) 0.0201(12) -0.0016(11)
C55 0.0439(17) 0.0297(14) 0.0436(17) 0.0031(13) 0.0290(15) 0.0079(12)
C56 0.0528(18) 0.0284(14) 0.0302(15) -0.0016(12) 0.0225(14) -0.0080(13)
C57 0.0316(15) 0.0364(16) 0.0286(14) -0.0028(12) 0.0053(12) -0.0050(12)

loop_
_atom_type_symbol
_atom_type_description
_atom_type_scat_dispersion_real
_atom_type_scat_dispersion_imag
_atom_type_scat_source
C C 0.0033 0.0016 'International Tables Vol C Tables 4.2.6.8 and 6.1.1.4'
H H 0.0000 0.0000 'International Tables Vol C Tables 4.2.6.8 and 6.1.1.4'
N N 0.0061 0.0033 'International Tables Vol C Tables 4.2.6.8 and 6.1.1.4'
Y Y -2.7962 3.5667 'International Tables Vol C Tables 4.2.6.8 and 6.1.1.4'

loop_
_geom_angle_atom_site_label_1
_geom_angle_atom_site_label_2
_geom_angle_atom_site_label_3
_geom_angle
N2 Y1 N6 107.88(7)
N2 Y1 N5 115.96(7)
N6 Y1 N5 135.75(7)
N2 Y1 N4 169.39(7)
N6 Y1 N4 68.27(6)
N5 Y1 N4 67.51(6)
N2 Y1 N1 76.99(7)
N6 Y1 N1 94.07(7)
N5 Y1 N1 90.11(6)
N4 Y1 N1 93.23(6)
N2 Y1 N3 85.59(7)
N6 Y1 N3 94.51(6)
N5 Y1 N3 94.53(6)
N4 Y1 N3 104.38(6)
N1 Y1 N3 162.25(7)
N2 Y1 C7 29.37(7)
N6 Y1 C7 130.80(7)
N5 Y1 C7 89.55(7)
N4 Y1 C7 147.03(6)
N1 Y1 C7 62.24(7)
N3 Y1 C7 100.61(7)
C5 N1 C1 117.1(2)
C5 N1 Y1 128.82(16)
C1 N1 Y1 113.83(15)
C15 N2 C7 114.0(2)
C15 N2 Y1 144.30(17)
C7 N2 Y1 101.74(14)
C16 N3 C24 117.5(2)
C16 N3 Y1 115.84(16)
C24 N3 Y1 126.63(16)
C31 N4 C27 119.6(2)
C31 N4 Y1 119.55(15)
C27 N4 Y1 120.48(15)
C45 N5 C26 108.22(18)
C45 N5 Y1 128.79(14)
C26 N5 Y1 122.98(14)
C33 N6 C32 107.10(17)
C33 N6 Y1 130.51(14)
C32 N6 Y1 122.21(14)
N1 C1 C2 124.2(2)
N1 C1 H1A 117.9
C2 C1 H1A 117.9
C1 C2 C3 117.8(2)
C1 C2 H2A 121.1
C3 C2 H2A 121.1
C4 C3 C2 119.4(2)
C4 C3 H3A 120.3
C2 C3 H3A 120.3
C3 C4 C5 120.3(2)
C3 C4 H4A 119.9
C5 C4 H4A 119.9
N1 C5 C4 121.3(2)
N1 C5 C6 119.7(2)
C4 C5 C6 119.1(2)
C5 C6 C7 116.4(2)
C5 C6 H6A 108.2
C7 C6 H6A 108.2
C5 C6 H6B 108.2
C7 C6 H6B 108.2
H6A C6 H6B 107.3
N2 C7 C8 113.0(2)
N2 C7 C6 109.0(2)
C8 C7 C6 110.5(2)
N2 C7 Y1 48.89(10)
C8 C7 Y1 140.24(16)
C6 C7 Y1 109.09(15)
N2 C7 H7A 108.0
C8 C7 H7A 108.0
C6 C7 H7A 108.0
Y1 C7 H7A 61.5
C9 C8 C13 121.0(2)
C9 C8 C7 122.1(2)
C13 C8 C7 116.7(2)
C8 C9 C10 119.9(3)
C8 C9 H9A 120.1
C10 C9 H9A 120.1
C11 C10 C9 119.1(3)
C11 C10 H10A 120.5
C9 C10 H10A 120.5
C12 C11 C10 120.9(3)
C12 C11 H11A 119.6
C10 C11 H11A 119.6
C11 C12 C13 121.7(3)
C11 C12 H12A 119.1
C13 C12 H12A 119.1
C12 C13 C8 117.5(3)
C12 C13 C14 124.5(3)
C8 C13 C14 118.0(2)
C15 C14 C13 120.4(2)
C15 C14 H14A 119.8
C13 C14 H14A 119.8
C14 C15 N2 123.4(2)
C14 C15 C57 121.7(2)
N2 C15 C57 114.8(2)
N3 C16 C17 124.9(2)
N3 C16 H16A 117.5
C17 C16 H16A 117.5
C22 C17 C16 117.4(2)
C22 C17 C18 120.6(2)
C16 C17 C18 122.0(3)
C19 C18 C17 120.1(3)
C19 C18 H18A 120.0
C17 C18 H18A 120.0
C18 C19 C20 119.5(3)
C18 C19 H19A 120.2
C20 C19 H19A 120.2
C21 C20 C19 121.3(3)
C21 C20 H20A 119.3
C19 C20 H20A 119.3
C20 C21 C22 120.5(3)
C20 C21 H21A 119.7
C22 C21 H21A 119.7
C17 C22 C23 117.9(2)
C17 C22 C21 117.9(2)
C23 C22 C21 124.2(3)
C24 C23 C22 120.9(2)
C24 C23 H23A 119.6
C22 C23 H23A 119.6
C23 C24 N3 121.4(2)
C23 C24 C25 121.6(2)
N3 C24 C25 117.0(2)
C24 C25 H25A 109.5
C24 C25 H25B 109.5
H25A C25 H25B 109.5
C24 C25 H25C 109.5
H25A C25 H25C 109.5
H25B C25 H25C 109.5
N5 C26 C27 112.72(19)
N5 C26 H26A 109.0
C27 C26 H26A 109.0
N5 C26 H26B 109.0
C27 C26 H26B 109.0
H26A C26 H26B 107.8
N4 C27 C28 121.2(2)
N4 C27 C26 115.9(2)
C28 C27 C26 122.9(2)
C29 C28 C27 118.9(2)
C29 C28 H28A 120.6
C27 C28 H28A 120.6
C30 C29 C28 119.7(2)
C30 C29 H29A 120.2
C28 C29 H29A 120.2
C29 C30 C31 119.1(2)
C29 C30 H30A 120.4
C31 C30 H30A 120.4
N4 C31 C30 121.5(2)
N4 C31 C32 116.1(2)
C30 C31 C32 122.5(2)
N6 C32 C31 112.87(19)
N6 C32 H32A 109.0
C31 C32 H32A 109.0
N6 C32 H32B 109.0
C31 C32 H32B 109.0
H32A C32 H32B 107.8
C38 C33 C34 118.5(2)
C38 C33 N6 121.0(2)
C34 C33 N6 120.4(2)
C35 C34 C33 119.3(2)
C35 C34 C39 118.6(2)
C33 C34 C39 122.1(2)
C36 C35 C34 121.5(3)
C36 C35 H35A 119.2
C34 C35 H35A 119.2
C37 C36 C35 119.6(2)
C37 C36 H36A 120.2
C35 C36 H36A 120.2
C36 C37 C38 121.2(2)
C36 C37 H37A 119.4
C38 C37 H37A 119.4
C37 C38 C33 119.8(2)
C37 C38 C42 118.4(2)
C33 C38 C42 121.7(2)
C34 C39 C40 111.3(2)
C34 C39 C41 112.1(2)
C40 C39 C41 110.3(2)
C34 C39 H39A 107.6
C40 C39 H39A 107.6
C41 C39 H39A 107.6
C39 C40 H40A 109.5
C39 C40 H40B 109.5
H40A C40 H40B 109.5
C39 C40 H40C 109.5
H40A C40 H40C 109.5
H40B C40 H40C 109.5
C39 C41 H41A 109.5
C39 C41 H41B 109.5
H41A C41 H41B 109.5
C39 C41 H41C 109.5
H41A C41 H41C 109.5
H41B C41 H41C 109.5
C38 C42 C44 111.2(2)
C38 C42 C43 113.0(2)
C44 C42 C43 109.1(2)
C38 C42 H42A 107.8
C44 C42 H42A 107.8
C43 C42 H42A 107.8
C42 C43 H43A 109.5
C42 C43 H43B 109.5
H43A C43 H43B 109.5
C42 C43 H43C 109.5
H43A C43 H43C 109.5
H43B C43 H43C 109.5
C42 C44 H44A 109.5
C42 C44 H44B 109.5
H44A C44 H44B 109.5
C42 C44 H44C 109.5
H44A C44 H44C 109.5
H44B C44 H44C 109.5
C46 C45 C50 118.1(2)
C46 C45 N5 121.6(2)
C50 C45 N5 120.3(2)
C47 C46 C45 119.8(2)
C47 C46 C51 118.2(2)
C45 C46 C51 121.9(2)
C48 C47 C46 121.5(2)
C48 C47 H47A 119.3
C46 C47 H47A 119.3
C49 C48 C47 119.1(2)
C49 C48 H48A 120.4
C47 C48 H48A 120.4
C48 C49 C50 122.0(2)
C48 C49 H49A 119.0
C50 C49 H49A 119.0
C49 C50 C45 119.4(2)
C49 C50 C54 118.9(2)
C45 C50 C54 121.7(2)
C46 C51 C52 110.8(2)
C46 C51 C53 112.1(2)
C52 C51 C53 108.3(2)
C46 C51 H51A 108.5
C52 C51 H51A 108.5
C53 C51 H51A 108.5
C51 C52 H52A 109.5
C51 C52 H52B 109.5
H52A C52 H52B 109.5
C51 C52 H52C 109.5
H52A C52 H52C 109.5
H52B C52 H52C 109.5
C51 C53 H53A 109.5
C51 C53 H53B 109.5
H53A C53 H53B 109.5
C51 C53 H53C 109.5
H53A C53 H53C 109.5
H53B C53 H53C 109.5
C50 C54 C56 112.2(2)
C50 C54 C55 111.5(2)
C56 C54 C55 109.7(2)
C50 C54 H54A 107.8
C56 C54 H54A 107.8
C55 C54 H54A 107.8
C54 C55 H55A 109.5
C54 C55 H55B 109.5
H55A C55 H55B 109.5
C54 C55 H55C 109.5
H55A C55 H55C 109.5
H55B C55 H55C 109.5
C54 C56 H56A 109.5
C54 C56 H56B 109.5
H56A C56 H56B 109.5
C54 C56 H56C 109.5
H56A C56 H56C 109.5
H56B C56 H56C 109.5
C15 C57 H57A 109.5
C15 C57 H57B 109.5
H57A C57 H57B 109.5
C15 C57 H57C 109.5
H57A C57 H57C 109.5
H57B C57 H57C 109.5

loop_
_geom_bond_atom_site_label_1
_geom_bond_atom_site_label_2
_geom_bond_distance
Y1 N2 2.277(2)
Y1 N6 2.2890(19)
Y1 N5 2.3119(19)
Y1 N4 2.4533(19)
Y1 N1 2.550(2)
Y1 N3 2.575(2)
Y1 C7 2.959(2)
N1 C5 1.348(3)
N1 C1 1.362(3)
N2 C15 1.380(3)
N2 C7 1.482(3)
N3 C16 1.330(3)
N3 C24 1.380(3)
N4 C31 1.342(3)
N4 C27 1.348(3)
N5 C45 1.439(3)
N5 C26 1.460(3)
N6 C33 1.438(3)
N6 C32 1.462(3)
C1 C2 1.369(4)
C1 H1A 0.9500
C2 C3 1.393(4)
C2 H2A 0.9500
C3 C4 1.358(4)
C3 H3A 0.9500
C4 C5 1.402(3)
C4 H4A 0.9500
C5 C6 1.498(3)
C6 C7 1.541(3)
C6 H6A 0.9900
C6 H6B 0.9900
C7 C8 1.518(3)
C7 H7A 1.0000
C8 C9 1.385(4)
C8 C13 1.410(4)
C9 C10 1.403(4)
C9 H9A 0.9500
C10 C11 1.386(4)
C10 H10A 0.9500
C11 C12 1.363(4)
C11 H11A 0.9500
C12 C13 1.398(4)
C12 H12A 0.9500
C13 C14 1.435(4)
C14 C15 1.368(4)
C14 H14A 0.9500
C15 C57 1.504(4)
C16 C17 1.412(3)
C16 H16A 0.9500
C17 C22 1.400(4)
C17 C18 1.415(4)
C18 C19 1.366(4)
C18 H18A 0.9500
C19 C20 1.403(4)
C19 H19A 0.9500
C20 C21 1.362(4)
C20 H20A 0.9500
C21 C22 1.418(4)
C21 H21A 0.9500
C22 C23 1.416(4)
C23 C24 1.378(3)
C23 H23A 0.9500
C24 C25 1.482(4)
C25 H25A 0.9800
C25 H25B 0.9800
C25 H25C 0.9800
C26 C27 1.494(3)
C26 H26A 0.9900
C26 H26B 0.9900
C27 C28 1.386(3)
C28 C29 1.384(3)
C28 H28A 0.9500
C29 C30 1.371(3)
C29 H29A 0.9500
C30 C31 1.386(3)
C30 H30A 0.9500
C31 C32 1.493(3)
C32 H32A 0.9900
C32 H32B 0.9900
C33 C38 1.414(3)
C33 C34 1.420(3)
C34 C35 1.393(4)
C34 C39 1.518(3)
C35 C36 1.376(4)
C35 H35A 0.9500
C36 C37 1.374(4)
C36 H36A 0.9500
C37 C38 1.394(3)
C37 H37A 0.9500
C38 C42 1.512(3)
C39 C40 1.522(4)
C39 C41 1.522(4)
C39 H39A 1.0000
C40 H40A 0.9800
C40 H40B 0.9800
C40 H40C 0.9800
C41 H41A 0.9800
C41 H41B 0.9800
C41 H41C 0.9800
C42 C44 1.529(4)
C42 C43 1.533(4)
C42 H42A 1.0000
C43 H43A 0.9800
C43 H43B 0.9800
C43 H43C 0.9800
C44 H44A 0.9800
C44 H44B 0.9800
C44 H44C 0.9800
C45 C46 1.417(3)
C45 C50 1.426(3)
C46 C47 1.395(3)
C46 C51 1.523(3)
C47 C48 1.380(3)
C47 H47A 0.9500
C48 C49 1.375(3)
C48 H48A 0.9500
C49 C50 1.391(3)
C49 H49A 0.9500
C50 C54 1.512(3)
C51 C52 1.531(4)
C51 C53 1.540(4)
C51 H51A 1.0000
C52 H52A 0.9800
C52 H52B 0.9800
C52 H52C 0.9800
C53 H53A 0.9800
C53 H53B 0.9800
C53 H53C 0.9800
C54 C56 1.519(3)
C54 C55 1.530(4)
C54 H54A 1.0000
C55 H55A 0.9800
C55 H55B 0.9800
C55 H55C 0.9800
C56 H56A 0.9800
C56 H56B 0.9800
C56 H56C 0.9800
C57 H57A 0.9800
C57 H57B 0.9800
C57 H57C 0.9800
